data_1531083
loop_
_publ_author_name
'Askeljung, C.'
'Lundberg, M.'
'Sundberg, M.'

_publ_section_title
;
 Cu1.1 Ta11 O26.2 F4.8: a tetragonal-tungsten-bronze-related structure
 with square planar coordination of copper
;
_journal_name_full 'International Journal of Inorganic Materials'
_journal_page_first 469
_journal_page_last 476
_journal_volume 2
_journal_year 2000
_chemical_formula_sum 'Cu1.264 F4.8 O26.19 Ta11'
_chemical_name_systematic 'Cu1.264 Ta11 O26.19 F4.8'
_space_group_IT_number 65
_symmetry_space_group_name_Hall '-C 2 2'
_symmetry_space_group_name_H-M 'C m m m'
_cell_angle_alpha 90
_cell_angle_beta 90
_cell_angle_gamma 90
_cell_formula_units_Z 2
_cell_length_a 17.7478
_cell_length_b 17.191
_cell_length_c 3.941
_cell_volume 1202.409
_citation_journal_id_ASTM IJIMCR
_cod_data_source_file Askeljung_IJIMCR_2000_1704.cif
_cod_data_source_block Cu1.264F4.8O26.19Ta11
_cod_database_code 1531083

loop_
_symmetry_equiv_pos_as_xyz
x,y,z
-x,-y,z
x,-y,-z
-x,y,-z
-x,-y,-z
x,y,-z
-x,y,z
x,-y,z
x+1/2,y+1/2,z
-x+1/2,-y+1/2,z
x+1/2,-y+1/2,-z
-x+1/2,y+1/2,-z
-x+1/2,-y+1/2,-z
x+1/2,y+1/2,-z
-x+1/2,y+1/2,z
x+1/2,-y+1/2,z

loop_
_atom_site_label
_atom_site_type_symbol
_atom_site_fract_x
_atom_site_fract_y
_atom_site_fract_z
_atom_site_occupancy
_atom_site_U_iso_or_equiv
F8 F-1 0.3268 0 0.5 0.155 0.0
F2 F-1 0.5 0.7892 0 0.155 0.0
F9 F-1 0.4197 -0.0713 0 0.155 0.0
O10 O-2 0.0775 -0.0802 0 0.845 0.0
O6 O-2 0.1822 0.887 0.5 0.845 0.0
O5 O-2 0.394 0.8179 0.5 0.845 0.0
F5 F-1 0.394 0.8179 0.5 0.155 0.0
O7 O-2 0.1607 0.7766 0 0.845 0.0
F1 F-1 0.2949 0.883 0 0.155 0.0
O2 O-2 0.5 0.7892 0 0.845 0.0
F7 F-1 0.1607 0.7766 0 0.155 0.0
F3 F-1 0 0 0.5 0.155 0.0
F10 F-1 0.0775 -0.0802 0 0.155 0.0
F4 F-1 0.2128 0 0 0.155 0.0
Ta1 Ta+5 0 0 0 1 0.0
Ta4 Ta+5 0.39456 0.81869 0 1 0.0
Ta2 Ta+5 0.32786 0 0 1 0.0
O4 O-2 0.2128 0 0 0.845 0.0
O8 O-2 0.3268 0 0.5 0.845 0.0
O3 O-2 0 0 0.5 0.845 0.0
Cu2 Cu 0 0.8265 0 0.132 0.0
O1 O-2 0.2949 0.883 0 0.845 0.0
Cu1 Cu+2 0.5 0 0 1 0.0
F6 F-1 0.1822 0.887 0.5 0.155 0.0
Ta3 Ta+5 0.31929 0.61556 0 1 0.0
O9 O-2 0.4197 -0.0713 0 0.845 0.0
